data_4103093
loop_
_publ_author_name
'Jie Ling'
'Jie Qiu'
'Ginger E. Sigmon'
'Matthew Ward'
'Jennifer E. S. Szymanowski'
'Peter C. Burns'

_publ_section_title
;
 Uranium Pyrophosphate/Methylenediphosphonate Polyoxometalate Cage
 Clusters
;
_journal_name_full 'Journal of the American Chemical Society'
_journal_page_first 13395
_journal_page_last 13402
_journal_paper_doi 10.1021/ja1048219
_journal_volume 132
_journal_year 2010
_chemical_formula_moiety K9[(UO2)26(O2)33(P2O7)6](H2O)2
_chemical_formula_sum 'K9 O162 P12 U26'
_chemical_formula_weight 9504.32
_chemical_name_common U26Py6
_chemical_name_systematic
; 
 ? 
;
_space_group_IT_number 15
_symmetry_cell_setting monoclinic
_symmetry_space_group_name_Hall '-C 2yc'
_symmetry_space_group_name_H-M 'C 1 2/c 1'
_atom_sites_solution_hydrogens none
_atom_sites_solution_primary direct
_atom_sites_solution_secondary difmap
_audit_creation_method SHELXL-97
_cell_angle_alpha 90.00
_cell_angle_beta 106.728(2)
_cell_angle_gamma 90.00
_cell_formula_units_Z 4
_cell_length_a 32.035(2)
_cell_length_b 18.9376(13)
_cell_length_c 37.919(3)
_cell_measurement_reflns_used 18036
_cell_measurement_temperature 273(2)
_cell_measurement_theta_max 24.37
_cell_measurement_theta_min 1.26
_cell_volume 22031(3)
_computing_cell_refinement 'SMART SAINT'
_computing_data_collection SMART
_computing_data_reduction SAINT
_computing_molecular_graphics 'SHELXP-97 (Sheldrick, 1997)'
_computing_publication_material 'SHELCIF-97 (Sheldrick, 2000)'
_computing_structure_refinement 'SHELXL-97 (Sheldrick, 1997)'
_computing_structure_solution 'SHELXS-97 (Sheldrick, 1990)'
_diffrn_ambient_temperature 273(2)
_diffrn_detector_area_resol_mean 0
_diffrn_measured_fraction_theta_full 0.999
_diffrn_measured_fraction_theta_max 0.999
_diffrn_measurement_device_type 'Bruker APEX'
_diffrn_measurement_method '0.3 wide w/ exposures'
_diffrn_radiation_monochromator graphite
_diffrn_radiation_source 'fine-focus sealed tube'
_diffrn_radiation_type MoK\a
_diffrn_radiation_wavelength 0.71073
_diffrn_reflns_av_R_equivalents 0.0000
_diffrn_reflns_av_sigmaI/netI 0.0556
_diffrn_reflns_limit_h_max 35
_diffrn_reflns_limit_h_min -37
_diffrn_reflns_limit_k_max 21
_diffrn_reflns_limit_k_min 0
_diffrn_reflns_limit_l_max 44
_diffrn_reflns_limit_l_min 0
_diffrn_reflns_number 18036
_diffrn_reflns_theta_full 24.37
_diffrn_reflns_theta_max 24.37
_diffrn_reflns_theta_min 1.26
_diffrn_standards_decay_% 0
_diffrn_standards_interval_count n/a
_diffrn_standards_interval_time n/a
_diffrn_standards_number n/a
_exptl_absorpt_coefficient_mu 19.381
_exptl_absorpt_correction_T_max 0.538
_exptl_absorpt_correction_T_min 0.437
_exptl_absorpt_correction_type multi-scan
_exptl_absorpt_process_details SADABS
_exptl_crystal_colour yellow
_exptl_crystal_density_diffrn 2.866
_exptl_crystal_density_meas ?
_exptl_crystal_density_method 'not measured'
_exptl_crystal_description needle
_exptl_crystal_F_000 16156
_exptl_crystal_size_max 0.074
_exptl_crystal_size_mid 0.036
_exptl_crystal_size_min 0.032
_refine_diff_density_max 3.585
_refine_diff_density_min -2.774
_refine_diff_density_rms 0.246
_refine_ls_extinction_method none
_refine_ls_goodness_of_fit_ref 0.998
_refine_ls_hydrogen_treatment none
_refine_ls_matrix_type full
_refine_ls_number_parameters 537
_refine_ls_number_reflns 18036
_refine_ls_number_restraints 0
_refine_ls_restrained_S_all 0.998
_refine_ls_R_factor_all 0.0606
_refine_ls_R_factor_gt 0.0452
_refine_ls_shift/su_max 0.003
_refine_ls_shift/su_mean 0.000
_refine_ls_structure_factor_coef Fsqd
_refine_ls_weighting_details 'calc w=1/[\s^2^(Fo^2^)+(0.0623P)^2^+0.0000P] where P=(Fo^2^+2Fc^2^)/3'
_refine_ls_weighting_scheme calc
_refine_ls_wR_factor_gt 0.1135
_refine_ls_wR_factor_ref 0.1176
_reflns_number_gt 12748
_reflns_number_total 18036
_reflns_threshold_expression >2sigma(I)
_cod_data_source_file ja1048219_si_008.cif
_cod_data_source_block c2c
_cod_depositor_comments
;
The following automatic conversions were performed:

'_exptl_crystal_density_meas' value 'n/a' was changed to '?' - the
value is perceived as not measured.

Automatic conversion script
Id: cif_fix_values 3008 2015-01-20 13:52:24Z robertas 
;
_cod_original_cell_volume 22030(3)
_cod_database_code 4103093

loop_
_symmetry_equiv_pos_as_xyz
'x, y, z'
'-x, y, -z+1/2'
'x+1/2, y+1/2, z'
'-x+1/2, y+1/2, -z+1/2'
'-x, -y, -z'
'x, -y, z-1/2'
'-x+1/2, -y+1/2, -z'
'x+1/2, -y+1/2, z-1/2'

loop_
_atom_site_label
_atom_site_type_symbol
_atom_site_fract_x
_atom_site_fract_y
_atom_site_fract_z
_atom_site_U_iso_or_equiv
_atom_site_adp_type
_atom_site_occupancy
_atom_site_symmetry_multiplicity
_atom_site_calc_flag
_atom_site_refinement_flags
U1 U 0.281099(15) 1.73962(3) 0.201883(13) 0.03291(13) Uani 1 1 d .
U2 U 0.280825(16) 1.82032(3) 0.093749(13) 0.03949(14) Uani 1 1 d .
U3 U 0.347552(17) 1.54461(3) 0.219138(15) 0.04207(14) Uani 1 1 d .
U4 U 0.387700(16) 1.70625(3) 0.381844(15) 0.04596(15) Uani 1 1 d .
U5 U 0.392420(18) 1.49840(3) 0.124651(15) 0.04612(15) Uani 1 1 d .
U6 U 0.347103(17) 1.66546(3) 0.049339(14) 0.04587(16) Uani 1 1 d .
U7 U 0.315683(17) 1.84649(3) 0.300476(15) 0.04711(16) Uani 1 1 d .
U8 U 0.384788(18) 2.03628(3) 0.310032(18) 0.05341(17) Uani 1 1 d .
U9 U 0.499926(17) 1.81097(4) 0.449626(14) 0.05483(18) Uani 1 1 d .
U10 U 0.422961(19) 1.52424(3) 0.332844(17) 0.05255(17) Uani 1 1 d .
U11 U 0.494267(19) 2.01489(4) 0.404854(16) 0.05882(19) Uani 1 1 d .
U12 U 0.38643(2) 2.05711(4) 0.116885(18) 0.06221(19) Uani 1 1 d .
U13 U 0.43081(2) 2.12656(3) 0.229280(19) 0.0645(2) Uani 1 1 d .
K1 K 0.28004(9) 1.82650(18) -0.02010(8) 0.0468(8) Uani 1 1 d .
K2 K 0.37752(13) 1.7004(2) 0.15783(10) 0.0663(11) Uani 1 1 d .
K3 K 0.48115(10) 1.65587(17) 0.11327(8) 0.0474(8) Uani 1 1 d .
K4 K 0.5000 1.2962(3) 0.2500 0.0644(14) Uani 1 2 d S
K5 K 0.40680(10) 1.86265(19) 0.09141(9) 0.0533(9) Uani 1 1 d .
P1 P 0.48689(13) 1.4590(2) 0.09556(12) 0.0517(11) Uani 1 1 d .
P2 P 0.38865(13) 1.7941(3) -0.00445(10) 0.0564(12) Uani 1 1 d .
P3 P 0.27362(13) 2.0108(2) 0.10189(12) 0.0548(11) Uani 1 1 d .
P4 P 0.56487(14) 1.6639(3) 0.49207(11) 0.0626(13) Uani 1 1 d .
P5 P 0.30654(13) 1.9692(2) 0.04368(11) 0.0536(11) Uani 1 1 d .
P6 P 0.49323(13) 1.3973(2) 0.16459(12) 0.0526(11) Uani 1 1 d .
O1 O 0.3386(3) 1.7584(4) 0.2102(2) 0.038(2) Uiso 1 1 d .
O2 O 0.2925(3) 1.6219(5) 0.1879(2) 0.042(2) Uiso 1 1 d .
O3 O 0.3425(3) 1.5206(5) 0.1577(3) 0.047(2) Uiso 1 1 d .
O4 O 0.2929(3) 1.7026(5) 0.0767(2) 0.042(2) Uiso 1 1 d .
O5 O 0.3374(3) 1.8291(4) 0.1189(2) 0.036(2) Uiso 1 1 d .
O6 O 0.4090(3) 1.9782(5) 0.1426(3) 0.058(3) Uiso 1 1 d .
O7 O 0.3886(3) 1.6107(4) 0.2208(2) 0.037(2) Uiso 1 1 d .
O8 O 0.2969(3) 1.6282(5) 0.2283(2) 0.040(2) Uiso 1 1 d .
O9 O 0.3666(3) 1.8269(5) 0.2903(2) 0.042(2) Uiso 1 1 d .
O10 O 0.4221(3) 1.7302(5) 0.3540(2) 0.039(2) Uiso 1 1 d .
O11 O 0.2703(3) 1.7426(5) 0.1386(2) 0.045(2) Uiso 1 1 d .
O12 O 0.3243(3) 1.7444(5) 0.3383(3) 0.052(3) Uiso 1 1 d .
O13 O 0.2243(3) 1.7216(5) 0.1932(3) 0.048(2) Uiso 1 1 d .
O14 O 0.4233(3) 1.5759(5) 0.1432(2) 0.046(2) Uiso 1 1 d .
O15 O 0.5035(3) 1.9525(5) 0.3726(2) 0.041(2) Uiso 1 1 d .
O16 O 0.3609(3) 1.5377(6) 0.2831(3) 0.061(3) Uiso 1 1 d .
O17 O 0.3360(3) 1.5716(5) 0.0871(3) 0.051(3) Uiso 1 1 d .
O18 O 0.2612(3) 1.9371(6) 0.1070(3) 0.061(3) Uiso 1 1 d .
O19 O 0.3889(3) 1.7033(5) 0.0868(2) 0.044(2) Uiso 1 1 d .
O20 O 0.2627(3) 1.8163(5) 0.1501(2) 0.041(2) Uiso 1 1 d .
O21 O 0.2751(3) 2.0176(5) 0.0604(3) 0.054(3) Uiso 1 1 d .
O22 O 0.2968(3) 1.7544(5) 0.0483(2) 0.046(2) Uiso 1 1 d .
O23 O 0.4462(3) 1.7225(6) 0.4353(3) 0.064(3) Uiso 1 1 d .
O24 O 0.2242(3) 1.8076(5) 0.0696(2) 0.047(2) Uiso 1 1 d .
O25 O 0.4492(3) 1.5976(6) 0.3185(3) 0.061(3) Uiso 1 1 d .
O26 O 0.3775(3) 1.4749(5) 0.1815(3) 0.053(3) Uiso 1 1 d .
O27 O 0.5071(3) 1.8049(5) 0.4045(2) 0.043(2) Uiso 1 1 d .
O28 O 0.4192(3) 1.9706(5) 0.2980(3) 0.059(3) Uiso 1 1 d .
O29 O 0.4931(4) 1.8155(6) 0.4951(3) 0.065(3) Uiso 1 1 d .
O30 O 0.4422(4) 2.0779(6) 0.3585(3) 0.071(3) Uiso 1 1 d .
O31 O 0.2929(3) 1.8940(5) 0.0468(3) 0.059(3) Uiso 1 1 d .
O32 O 0.3989(3) 1.4499(6) 0.3481(3) 0.064(3) Uiso 1 1 d .
O33 O 0.4198(4) 2.0189(6) 0.3725(3) 0.067(3) Uiso 1 1 d .
O34 O 0.3662(3) 1.5493(5) 0.0661(3) 0.057(3) Uiso 1 1 d .
O35 O 0.5276(3) 1.4469(6) 0.1855(3) 0.065(3) Uiso 1 1 d .
O36 O 0.3725(3) 1.5982(6) 0.3502(3) 0.062(3) Uiso 1 1 d .
O37 O 0.3506(4) 2.1007(6) 0.3213(3) 0.068(3) Uiso 1 1 d .
O38 O 0.3052(3) 1.6290(5) 0.0123(3) 0.054(3) Uiso 1 1 d .
O39 O 0.4540(4) 2.0908(6) 0.1075(3) 0.070(3) Uiso 1 1 d .
O40 O 0.4677(4) 1.9241(6) 0.4359(3) 0.067(3) Uiso 1 1 d .
O41 O 0.3448(3) 1.8066(5) 0.3623(3) 0.049(2) Uiso 1 1 d .
O42 O 0.4982(3) 2.1578(6) 0.2688(3) 0.065(3) Uiso 1 1 d .
O43 O 0.3079(3) 1.4791(5) 0.2174(3) 0.061(3) Uiso 1 1 d .
O44 O 0.3893(3) 1.4868(5) 0.2715(3) 0.058(3) Uiso 1 1 d .
O45 O 0.3541(3) 1.6839(6) 0.4106(3) 0.062(3) Uiso 1 1 d .
O46 O 0.6017(3) 1.6284(5) 0.4822(3) 0.058(3) Uiso 1 1 d .
O47 O 0.3213(4) 1.9672(6) 0.2856(3) 0.067(3) Uiso 1 1 d .
O48 O 0.4240(3) 1.8328(5) 0.0253(3) 0.052(3) Uiso 1 1 d .
O49 O 0.4966(3) 1.3935(6) 0.1234(3) 0.063(3) Uiso 1 1 d .
O50 O 0.4986(4) 1.3235(6) 0.1796(3) 0.075(3) Uiso 1 1 d .
O51 O 0.2979(4) 1.9921(6) 0.0039(3) 0.074(3) Uiso 1 1 d .
O52 O 0.4460(3) 2.0350(5) 0.2329(3) 0.055(3) Uiso 1 1 d .
O53 O 0.5138(4) 1.5214(6) 0.1172(3) 0.070(3) Uiso 1 1 d .
O54 O 0.3560(3) 1.7619(5) 0.0121(3) 0.060(3) Uiso 1 1 d .
O55 O 0.2766(4) 1.7613(6) 0.2608(3) 0.072(3) Uiso 1 1 d .
O56 O 0.2726(4) 1.8330(6) 0.2388(3) 0.074(3) Uiso 1 1 d .
O57 O 0.3523(4) 1.9823(6) 0.0668(3) 0.073(3) Uiso 1 1 d .
O58 O 0.5876(3) 1.7282(6) 0.5192(3) 0.061(3) Uiso 1 1 d .
O59 O 0.3747(4) 2.1019(6) 0.2544(3) 0.069(3) Uiso 1 1 d .
O60 O 0.3625(3) 1.4173(6) 0.1066(3) 0.064(3) Uiso 1 1 d .
O61 O 0.3431(4) 1.9511(6) 0.3291(3) 0.074(3) Uiso 1 1 d .
O62 O 0.5331(3) 1.6997(5) 0.4596(3) 0.058(3) Uiso 1 1 d .
O63 O 0.4120(3) 1.5881(6) 0.3826(3) 0.062(3) Uiso 1 1 d .
O64 O 0.4481(4) 1.4255(6) 0.1611(3) 0.067(3) Uiso 1 1 d .
O65 O 0.5676(4) 2.0431(6) 0.4225(3) 0.067(3) Uiso 1 1 d .
O66 O 0.4237(3) 1.7908(6) 0.4256(3) 0.061(3) Uiso 1 1 d .
O67 O 0.2389(4) 2.0619(6) 0.1049(3) 0.079(4) Uiso 1 1 d .
O68 O 0.4246(4) 2.1303(6) 0.1665(3) 0.071(3) Uiso 1 1 d .
O69 O 0.5164(4) 1.9325(6) 0.4532(3) 0.067(3) Uiso 1 1 d .
O70 O 0.2660(4) 1.8655(6) 0.3128(3) 0.074(3) Uiso 1 1 d .
O71 O 0.5462(4) 1.6191(6) 0.5146(3) 0.077(3) Uiso 1 1 d .
O72 O 0.4175(4) 2.2188(6) 0.2263(3) 0.073(3) Uiso 1 1 d .
O73 O 0.3692(3) 1.8397(6) -0.0373(3) 0.065(3) Uiso 1 1 d .
O74 O 0.3627(4) 2.1315(6) 0.0905(3) 0.080(4) Uiso 1 1 d .
O75 O 0.3806(4) 2.1110(6) 0.1709(3) 0.074(3) Uiso 1 1 d .
O76 O 0.4391(4) 1.4708(6) 0.0875(3) 0.076(3) Uiso 1 1 d .
O77 O 0.4997(4) 1.4367(7) 0.0634(3) 0.086(4) Uiso 1 1 d .
O78 O 0.4142(4) 2.1275(6) 0.2841(3) 0.077(3) Uiso 1 1 d .
O79 O 0.4852(4) 2.0776(6) 0.4382(3) 0.076(3) Uiso 1 1 d .
O80 O 0.3173(4) 2.0269(7) 0.1258(3) 0.083(4) Uiso 1 1 d .
O81 O 0.4345(3) 1.8661(5) 0.3529(2) 0.039(2) Uiso 1 1 d .

loop_
_atom_site_aniso_label
_atom_site_aniso_U_11
_atom_site_aniso_U_22
_atom_site_aniso_U_33
_atom_site_aniso_U_23
_atom_site_aniso_U_13
_atom_site_aniso_U_12
U1 0.0295(3) 0.0385(3) 0.0282(3) 0.0007(2) 0.0042(2) -0.0025(2)
U2 0.0329(3) 0.0521(3) 0.0296(3) 0.0071(2) 0.0029(2) 0.0015(2)
U3 0.0350(3) 0.0344(3) 0.0530(3) 0.0051(3) 0.0067(2) -0.0056(2)
U4 0.0266(3) 0.0724(4) 0.0397(3) 0.0028(3) 0.0108(2) -0.0016(3)
U5 0.0378(3) 0.0468(3) 0.0477(3) -0.0059(3) 0.0027(3) 0.0038(3)
U6 0.0308(3) 0.0707(4) 0.0286(3) -0.0040(3) -0.0035(2) 0.0036(3)
U7 0.0337(3) 0.0519(4) 0.0482(3) -0.0097(3) -0.0002(2) 0.0145(3)
U8 0.0388(3) 0.0401(3) 0.0736(4) -0.0136(3) 0.0038(3) 0.0107(3)
U9 0.0306(3) 0.1051(5) 0.0262(3) -0.0056(3) 0.0042(2) -0.0057(3)
U10 0.0432(3) 0.0380(3) 0.0693(4) 0.0147(3) 0.0046(3) -0.0010(3)
U11 0.0417(3) 0.0736(4) 0.0505(4) -0.0308(3) -0.0038(3) 0.0190(3)
U12 0.0435(4) 0.0606(4) 0.0659(4) 0.0113(3) -0.0107(3) -0.0085(3)
U13 0.0597(4) 0.0348(3) 0.0830(5) -0.0094(3) -0.0053(3) 0.0022(3)
K1 0.0293(16) 0.070(2) 0.0356(17) 0.0051(16) 0.0000(13) -0.0031(15)
K2 0.080(3) 0.070(3) 0.057(2) 0.0192(19) 0.033(2) 0.029(2)
K3 0.0434(18) 0.054(2) 0.0429(18) -0.0063(15) 0.0093(15) 0.0049(15)
K4 0.064(3) 0.039(3) 0.082(4) 0.000 0.009(3) 0.000
K5 0.0442(19) 0.069(2) 0.050(2) -0.0003(17) 0.0182(16) 0.0019(17)
P1 0.043(2) 0.049(3) 0.063(3) -0.025(2) 0.014(2) -0.0025(19)
P2 0.036(2) 0.100(4) 0.026(2) 0.008(2) -0.0027(17) 0.005(2)
P3 0.043(2) 0.054(3) 0.064(3) 0.006(2) 0.009(2) 0.000(2)
P4 0.052(3) 0.093(4) 0.038(2) 0.016(2) 0.006(2) -0.006(2)
P5 0.039(2) 0.068(3) 0.043(2) 0.018(2) -0.0046(18) -0.004(2)
P6 0.044(2) 0.031(2) 0.076(3) -0.010(2) 0.007(2) 0.0037(18)

loop_
_atom_type_symbol
_atom_type_description
_atom_type_scat_dispersion_real
_atom_type_scat_dispersion_imag
_atom_type_scat_source
O O 0.0106 0.0060 'International Tables Vol C Tables 4.2.6.8 and 6.1.1.4'
P P 0.1023 0.0942 'International Tables Vol C Tables 4.2.6.8 and 6.1.1.4'
U U -9.6767 9.6646 'International Tables Vol C Tables 4.2.6.8 and 6.1.1.4'
K K 0.2009 0.2494 'International Tables Vol C Tables 4.2.6.8 and 6.1.1.4'

loop_
_geom_angle_atom_site_label_1
_geom_angle_atom_site_label_2
_geom_angle_atom_site_label_3
_geom_angle
_geom_angle_site_symmetry_1
_geom_angle_site_symmetry_3
O13 U1 O1 179.4(4) . .
O13 U1 O55 82.4(4) . .
O1 U1 O55 98.1(4) . .
O13 U1 O56 88.1(4) . .
O1 U1 O56 92.0(4) . .
O55 U1 O56 39.8(4) . .
O13 U1 O11 88.6(4) . .
O1 U1 O11 90.9(3) . .
O55 U1 O11 163.6(4) . .
O56 U1 O11 126.6(4) . .
O13 U1 O8 89.4(4) . .
O1 U1 O8 91.1(3) . .
O55 U1 O8 79.1(4) . .
O56 U1 O8 118.7(4) . .
O11 U1 O8 114.6(3) . .
O13 U1 O2 89.6(4) . .
O1 U1 O2 90.5(3) . .
O55 U1 O2 116.4(4) . .
O56 U1 O2 156.2(4) . .
O11 U1 O2 77.0(3) . .
O8 U1 O2 37.6(3) . .
O13 U1 O20 88.1(4) . .
O1 U1 O20 91.2(3) . .
O55 U1 O20 128.2(4) . .
O56 U1 O20 89.3(4) . .
O11 U1 O20 37.3(3) . .
O8 U1 O20 151.8(3) . .
O2 U1 O20 114.3(3) . .
O13 U1 K2 139.4(3) . .
O1 U1 K2 40.3(3) . .
O55 U1 K2 135.2(3) . .
O56 U1 K2 129.4(3) . .
O11 U1 K2 58.3(2) . .
O8 U1 K2 85.0(2) . .
O2 U1 K2 62.4(2) . .
O20 U1 K2 78.8(2) . .
O24 U2 O5 177.3(4) . .
O24 U2 O22 87.4(4) . .
O5 U2 O22 92.3(3) . .
O24 U2 O11 87.2(4) . .
O5 U2 O11 90.3(3) . .
O22 U2 O11 108.2(3) . .
O24 U2 O20 89.0(4) . .
O5 U2 O20 89.8(3) . .
O22 U2 O20 145.3(3) . .
O11 U2 O20 37.2(3) . .
O24 U2 O31 93.2(4) . .
O5 U2 O31 89.2(4) . .
O22 U2 O31 68.8(3) . .
O11 U2 O31 176.9(3) . .
O20 U2 O31 145.9(3) . .
O24 U2 O4 87.4(4) . .
O5 U2 O4 90.7(3) . .
O22 U2 O4 37.0(3) . .
O11 U2 O4 71.2(3) . .
O20 U2 O4 108.4(3) . .
O31 U2 O4 105.8(3) . .
O24 U2 O18 86.8(4) . .
O5 U2 O18 95.1(4) . .
O22 U2 O18 142.0(3) . .
O11 U2 O18 109.1(3) . .
O20 U2 O18 72.1(3) . .
O31 U2 O18 74.0(3) . .
O4 U2 O18 174.1(3) . .
O24 U2 K1 48.5(3) . 7_585
O5 U2 K1 130.2(3) . 7_585
O22 U2 K1 43.4(2) . 7_585
O11 U2 K1 85.8(2) . 7_585
O20 U2 K1 114.1(2) . 7_585
O31 U2 K1 92.1(2) . 7_585
O4 U2 K1 41.4(2) . 7_585
O18 U2 K1 132.9(3) . 7_585
O24 U2 K2 135.9(3) . .
O5 U2 K2 41.5(3) . .
O22 U2 K2 81.3(2) . .
O11 U2 K2 57.1(2) . .
O20 U2 K2 77.6(2) . .
O31 U2 K2 121.2(2) . .
O4 U2 K2 58.8(2) . .
O18 U2 K2 126.5(3) . .
K1 U2 K2 99.41(8) 7_585 .
O24 U2 K5 149.5(3) . .
O5 U2 K5 32.1(3) . .
O22 U2 K5 70.2(2) . .
O11 U2 K5 118.7(2) . .
O20 U2 K5 121.2(2) . .
O31 U2 K5 60.0(2) . .
O4 U2 K5 86.6(2) . .
O18 U2 K5 98.2(3) . .
K1 U2 K5 113.54(7) 7_585 .
K2 U2 K5 62.51(7) . .
O24 U2 K1 77.2(3) . .
O5 U2 K1 104.1(3) . .
O22 U2 K1 37.2(2) . .
O11 U2 K1 141.5(2) . .
O20 U2 K1 166.1(2) . .
O31 U2 K1 35.9(2) . .
O4 U2 K1 73.1(2) . .
O18 U2 K1 105.0(2) . .
K1 U2 K1 57.44(8) 7_585 .
K2 U2 K1 113.58(7) . .
K5 U2 K1 72.43(6) . .
O43 U3 O7 179.2(4) . .
O43 U3 O44 86.1(4) . .
O7 U3 O44 93.6(4) . .
O43 U3 O3 89.1(4) . .
O7 U3 O3 90.6(3) . .
O44 U3 O3 128.2(3) . .
O43 U3 O2 89.5(4) . .
O7 U3 O2 91.1(3) . .
O44 U3 O2 153.4(3) . .
O3 U3 O2 77.8(3) . .
O43 U3 O16 85.0(4) . .
O7 U3 O16 95.1(4) . .
O44 U3 O16 36.9(3) . .
O3 U3 O16 164.3(3) . .
O2 U3 O16 116.5(3) . .
O43 U3 O26 89.9(4) . .
O7 U3 O26 89.4(4) . .
O44 U3 O26 91.0(3) . .
O3 U3 O26 37.4(3) . .
O2 U3 O26 115.2(3) . .
O16 U3 O26 127.9(4) . .
O43 U3 O8 87.6(4) . .
O7 U3 O8 93.2(3) . .
O44 U3 O8 116.1(3) . .
O3 U3 O8 115.1(3) . .
O2 U3 O8 37.4(3) . .
O16 U3 O8 79.2(3) . .
O26 U3 O8 152.4(3) . .
O43 U3 K2 141.3(3) . .
O7 U3 K2 38.9(3) . .
O44 U3 K2 131.4(3) . .
O3 U3 K2 61.8(2) . .
O2 U3 K2 61.3(2) . .
O16 U3 K2 129.4(3) . .
O26 U3 K2 81.6(2) . .
O8 U3 K2 83.3(2) . .
O45 U4 O10 178.5(5) . .
O45 U4 O12 87.1(4) . .
O10 U4 O12 93.6(4) . .
O45 U4 O41 89.1(4) . .
O10 U4 O41 90.7(4) . .
O12 U4 O41 37.9(3) . .
O45 U4 O36 91.9(4) . .
O10 U4 O36 89.5(4) . .
O12 U4 O36 84.2(4) . .
O41 U4 O36 121.9(3) . .
O45 U4 O23 88.6(4) . .
O10 U4 O23 90.2(4) . .
O12 U4 O23 152.2(4) . .
O41 U4 O23 114.7(4) . .
O36 U4 O23 123.4(4) . .
O45 U4 O66 89.4(4) . .
O10 U4 O66 89.1(4) . .
O12 U4 O66 116.0(3) . .
O41 U4 O66 78.2(3) . .
O36 U4 O66 159.8(4) . .
O23 U4 O66 36.5(3) . .
O45 U4 O63 91.3(4) . .
O10 U4 O63 89.5(4) . .
O12 U4 O63 121.2(4) . .
O41 U4 O63 159.0(3) . .
O36 U4 O63 37.1(3) . .
O23 U4 O63 86.3(4) . .
O66 U4 O63 122.8(4) . .
O45 U4 K3 132.8(3) . 2_655
O10 U4 K3 46.8(3) . 2_655
O12 U4 K3 138.4(2) . 2_655
O41 U4 K3 132.7(2) . 2_655
O36 U4 K3 83.4(3) . 2_655
O23 U4 K3 57.4(3) . 2_655
O66 U4 K3 81.0(3) . 2_655
O63 U4 K3 58.1(3) . 2_655
O14 U5 O60 178.0(5) . .
O14 U5 O3 91.5(4) . .
O60 U5 O3 89.2(4) . .
O14 U5 O34 92.4(4) . .
O60 U5 O34 89.1(4) . .
O3 U5 O34 108.7(3) . .
O14 U5 O64 90.6(4) . .
O60 U5 O64 87.4(4) . .
O3 U5 O64 108.0(3) . .
O34 U5 O64 143.1(4) . .
O14 U5 O26 91.6(4) . .
O60 U5 O26 87.8(4) . .
O3 U5 O26 37.0(3) . .
O34 U5 O26 145.6(3) . .
O64 U5 O26 71.0(4) . .
O14 U5 O76 92.4(4) . .
O60 U5 O76 86.9(4) . .
O3 U5 O76 175.6(4) . .
O34 U5 O76 69.2(4) . .
O64 U5 O76 73.9(4) . .
O26 U5 O76 144.6(4) . .
O14 U5 O17 89.8(4) . .
O60 U5 O17 92.2(4) . .
O3 U5 O17 72.5(3) . .
O34 U5 O17 36.4(3) . .
O64 U5 O17 179.4(4) . .
O26 U5 O17 109.5(3) . .
O76 U5 O17 105.6(4) . .
O14 U5 K2 38.4(3) . .
O60 U5 K2 143.2(3) . .
O3 U5 K2 60.6(2) . .
O34 U5 K2 82.3(3) . .
O64 U5 K2 120.1(3) . .
O26 U5 K2 79.9(2) . .
O76 U5 K2 122.2(3) . .
O17 U5 K2 60.5(2) . .
O14 U5 K3 32.2(3) . .
O60 U5 K3 147.9(3) . .
O3 U5 K3 120.8(2) . .
O34 U5 K3 71.4(3) . .
O64 U5 K3 93.2(3) . .
O26 U5 K3 122.7(2) . .
O76 U5 K3 62.6(3) . .
O17 U5 K3 86.9(2) . .
K2 U5 K3 60.91(7) . .
O38 U6 O19 179.2(4) . .
O38 U6 O34 85.9(4) . .
O19 U6 O34 94.8(4) . .
O38 U6 O22 84.6(4) . .
O19 U6 O22 94.5(4) . .
O34 U6 O22 144.9(3) . .
O38 U6 O4 88.8(4) . .
O19 U6 O4 90.5(4) . .
O34 U6 O4 109.3(3) . .
O22 U6 O4 36.9(3) . .
O38 U6 O17 88.6(4) . .
O19 U6 O17 91.7(4) . .
O34 U6 O17 36.8(3) . .
O22 U6 O17 109.3(3) . .
O4 U6 O17 72.7(3) . .
O38 U6 O54 91.2(4) . .
O19 U6 O54 88.5(4) . .
O34 U6 O54 145.4(4) . .
O22 U6 O54 68.5(3) . .
O4 U6 O54 105.1(3) . .
O17 U6 O54 177.8(3) . .
O38 U6 O46 87.8(4) . 2_655
O19 U6 O46 92.8(4) . 2_655
O34 U6 O46 72.2(3) . 2_655
O22 U6 O46 140.8(3) . 2_655
O4 U6 O46 176.2(3) . 2_655
O17 U6 O46 108.9(3) . 2_655
O54 U6 O46 73.3(3) . 2_655
O38 U6 K1 45.8(3) . 7_585
O19 U6 K1 133.5(3) . 7_585
O34 U6 K1 106.6(3) . 7_585
O22 U6 K1 46.0(2) . 7_585
O4 U6 K1 43.7(2) . 7_585
O17 U6 K1 82.9(2) . 7_585
O54 U6 K1 95.4(3) . 7_585
O46 U6 K1 132.7(2) 2_655 7_585
O38 U6 K2 141.3(3) . .
O19 U6 K2 38.4(3) . .
O34 U6 K2 84.8(2) . .
O22 U6 K2 81.9(2) . .
O4 U6 K2 59.6(2) . .
O17 U6 K2 62.5(2) . .
O54 U6 K2 116.6(3) . .
O46 U6 K2 124.2(2) 2_655 .
K1 U6 K2 102.18(7) 7_585 .
O38 U6 K1 69.7(3) . .
O19 U6 K1 109.7(3) . .
O34 U6 K1 155.1(2) . .
O22 U6 K1 40.1(2) . .
O4 U6 K1 75.6(2) . .
O17 U6 K1 141.7(2) . .
O54 U6 K1 36.4(3) . .
O46 U6 K1 101.6(2) 2_655 .
K1 U6 K1 59.29(8) 7_585 .
K2 U6 K1 117.03(7) . .
O38 U6 K3 146.7(3) . .
O19 U6 K3 34.1(3) . .
O34 U6 K3 70.3(3) . .
O22 U6 K3 128.1(2) . .
O4 U6 K3 120.4(2) . .
O17 U6 K3 85.8(2) . .
O54 U6 K3 95.6(3) . .
O46 U6 K3 63.3(2) 2_655 .
K1 U6 K3 162.96(6) 7_585 .
K2 U6 K3 61.14(7) . .
K1 U6 K3 129.41(6) . .
O9 U7 O70 177.4(4) . .
O9 U7 O61 91.8(4) . .
O70 U7 O61 87.2(5) . .
O9 U7 O55 94.0(4) . .
O70 U7 O55 87.4(5) . .
O61 U7 O55 165.0(4) . .
O9 U7 O56 94.1(4) . .
O70 U7 O56 88.4(5) . .
O61 U7 O56 126.3(4) . .
O55 U7 O56 39.5(4) . .
O9 U7 O47 90.7(4) . .
O70 U7 O47 90.2(5) . .
O61 U7 O47 40.6(4) . .
O55 U7 O47 125.5(4) . .
O56 U7 O47 86.0(4) . .
O9 U7 O12 90.4(4) . .
O70 U7 O12 87.9(4) . .
O61 U7 O12 116.9(4) . .
O55 U7 O12 76.9(4) . .
O56 U7 O12 116.3(4) . .
O47 U7 O12 157.5(4) . .
O9 U7 O41 91.3(4) . .
O70 U7 O41 86.2(4) . .
O61 U7 O41 79.8(4) . .
O55 U7 O41 113.8(4) . .
O56 U7 O41 153.0(4) . .
O47 U7 O41 120.3(4) . .
O12 U7 O41 37.1(3) . .
O37 U8 O28 179.4(5) . .
O37 U8 O78 86.8(5) . .
O28 U8 O78 93.1(4) . .
O37 U8 O30 88.8(4) . .
O28 U8 O30 91.8(4) . .
O78 U8 O30 76.0(4) . .
O37 U8 O33 90.1(4) . .
O28 U8 O33 90.5(4) . .
O78 U8 O33 113.6(4) . .
O30 U8 O33 37.6(4) . .
O37 U8 O61 87.3(5) . .
O28 U8 O61 92.7(4) . .
O78 U8 O61 169.6(4) . .
O30 U8 O61 112.4(4) . .
O33 U8 O61 74.9(4) . .
O37 U8 O47 87.4(4) . .
O28 U8 O47 92.2(4) . .
O78 U8 O47 130.7(4) . .
O30 U8 O47 152.7(4) . .
O33 U8 O47 115.3(4) . .
O61 U8 O47 40.4(4) . .
O37 U8 O59 85.4(4) . .
O28 U8 O59 94.2(4) . .
O78 U8 O59 37.4(4) . .
O30 U8 O59 113.3(4) . .
O33 U8 O59 150.8(4) . .
O61 U8 O59 133.5(4) . .
O47 U8 O59 93.4(4) . .
O27 U9 O29 178.9(5) . .
O27 U9 O62 85.4(4) . .
O29 U9 O62 93.6(4) . .
O27 U9 O23 91.2(4) . .
O29 U9 O23 88.4(4) . .
O62 U9 O23 70.4(4) . .
O27 U9 O69 91.6(4) . .
O29 U9 O69 89.2(4) . .
O62 U9 O69 141.8(4) . .
O23 U9 O69 147.8(4) . .
O27 U9 O40 90.9(4) . .
O29 U9 O40 90.1(4) . .
O62 U9 O40 176.2(4) . .
O23 U9 O40 110.5(4) . .
O69 U9 O40 37.5(4) . .
O27 U9 O66 91.4(4) . .
O29 U9 O66 88.9(4) . .
O62 U9 O66 106.6(4) . .
O23 U9 O66 36.3(3) . .
O69 U9 O66 111.6(4) . .
O40 U9 O66 74.2(4) . .
O27 U9 O48 89.7(4) . 2_655
O29 U9 O48 90.0(4) . 2_655
O62 U9 O48 74.1(3) . 2_655
O23 U9 O48 144.3(4) . 2_655
O69 U9 O48 67.7(4) . 2_655
O40 U9 O48 105.2(4) . 2_655
O66 U9 O48 178.7(4) . 2_655
O27 U9 K5 46.1(3) . 2_655
O29 U9 K5 133.9(4) . 2_655
O62 U9 K5 85.7(3) . 2_655
O23 U9 K5 133.3(3) . 2_655
O69 U9 K5 65.8(3) . 2_655
O40 U9 K5 91.2(3) . 2_655
O66 U9 K5 135.5(3) . 2_655
O48 U9 K5 45.4(2) 2_655 2_655
O27 U9 K3 44.8(3) . 2_655
O29 U9 K3 134.2(4) . 2_655
O62 U9 K3 44.3(2) . 2_655
O23 U9 K3 63.8(3) . 2_655
O69 U9 K3 133.8(3) . 2_655
O40 U9 K3 132.4(3) . 2_655
O66 U9 K3 88.2(3) . 2_655
O48 U9 K3 93.1(2) 2_655 2_655
K5 U9 K3 70.97(7) 2_655 2_655
O32 U10 O25 177.7(5) . .
O32 U10 O16 90.1(4) . .
O25 U10 O16 92.0(4) . .
O32 U10 O53 94.2(4) . 2_655
O25 U10 O53 83.7(4) . 2_655
O16 U10 O53 175.0(4) . 2_655
O32 U10 O63 88.1(4) . .
O25 U10 O63 92.1(4) . .
O16 U10 O63 107.7(4) . .
O53 U10 O63 70.0(4) 2_655 .
O32 U10 O36 89.1(4) . .
O25 U10 O36 92.5(4) . .
O16 U10 O36 70.6(4) . .
O53 U10 O36 106.8(4) 2_655 .
O63 U10 O36 37.1(3) . .
O32 U10 O44 88.0(4) . .
O25 U10 O44 93.2(4) . .
O16 U10 O44 36.7(3) . .
O53 U10 O44 146.0(4) 2_655 .
O63 U10 O44 144.1(4) . .
O36 U10 O44 107.2(4) . .
O32 U10 O35 89.7(4) . 2_655
O25 U10 O35 88.8(4) . 2_655
O16 U10 O35 108.2(4) . 2_655
O53 U10 O35 74.4(4) 2_655 2_655
O63 U10 O35 144.0(4) . 2_655
O36 U10 O35 178.3(4) . 2_655
O44 U10 O35 71.6(4) . 2_655
O32 U10 K3 131.5(3) . 2_655
O25 U10 K3 46.9(3) . 2_655
O16 U10 K3 133.8(3) . 2_655
O53 U10 K3 41.2(3) 2_655 2_655
O63 U10 K3 62.8(3) . 2_655
O36 U10 K3 88.6(3) . 2_655
O44 U10 K3 138.4(2) . 2_655
O35 U10 K3 93.1(3) 2_655 2_655
O15 U11 O79 179.2(5) . .
O15 U11 O65 89.8(4) . .
O79 U11 O65 90.1(5) . .
O15 U11 O39 90.2(4) . 2_655
O79 U11 O39 90.1(5) . 2_655
O65 U11 O39 36.5(4) . 2_655
O15 U11 O33 90.4(4) . .
O79 U11 O33 90.0(5) . .
O65 U11 O33 159.7(4) . .
O39 U11 O33 123.2(4) 2_655 .
O15 U11 O69 91.2(4) . .
O79 U11 O69 88.0(5) . .
O65 U11 O69 82.8(4) . .
O39 U11 O69 119.3(4) 2_655 .
O33 U11 O69 117.5(4) . .
O15 U11 O30 92.6(4) . .
O79 U11 O30 88.1(5) . .
O65 U11 O30 122.5(4) . .
O39 U11 O30 86.0(4) 2_655 .
O33 U11 O30 37.2(4) . .
O69 U11 O30 154.4(4) . .
O15 U11 O40 90.8(4) . .
O79 U11 O40 88.6(5) . .
O65 U11 O40 120.2(4) . .
O39 U11 O40 156.8(4) 2_655 .
O33 U11 O40 80.0(4) . .
O69 U11 O40 37.4(4) . .
O30 U11 O40 117.1(4) . .
O15 U11 K5 46.0(3) . 2_655
O79 U11 K5 133.3(4) . 2_655
O65 U11 K5 57.5(3) . 2_655
O39 U11 K5 81.9(3) 2_655 2_655
O33 U11 K5 132.4(3) . 2_655
O69 U11 K5 58.0(3) . 2_655
O30 U11 K5 136.4(3) . 2_655
O40 U11 K5 82.1(3) . 2_655
O74 U12 O6 177.5(5) . .
O74 U12 O75 91.1(5) . .
O6 U12 O75 90.5(4) . .
O74 U12 O57 89.9(5) . .
O6 U12 O57 87.7(4) . .
O75 U12 O57 145.7(4) . .
O74 U12 O68 91.3(5) . .
O6 U12 O68 91.2(4) . .
O75 U12 O68 37.4(4) . .
O57 U12 O68 176.6(4) . .
O74 U12 O39 87.8(5) . .
O6 U12 O39 93.5(4) . .
O75 U12 O39 108.6(4) . .
O57 U12 O39 105.7(4) . .
O68 U12 O39 71.3(4) . .
O74 U12 O65 88.6(5) . 2_655
O6 U12 O65 91.2(4) . 2_655
O75 U12 O65 144.2(4) . 2_655
O57 U12 O65 70.1(4) . 2_655
O68 U12 O65 106.8(4) . 2_655
O39 U12 O65 35.6(3) . 2_655
O74 U12 O80 90.4(5) . .
O6 U12 O80 88.3(4) . .
O75 U12 O80 70.9(4) . .
O57 U12 O80 74.9(4) . .
O68 U12 O80 108.3(4) . .
O39 U12 O80 178.1(4) . .
O65 U12 O80 144.9(4) 2_655 .
O74 U12 K5 133.3(4) . .
O6 U12 K5 44.7(3) . .
O75 U12 K5 133.4(3) . .
O57 U12 K5 46.4(3) . .
O68 U12 K5 131.4(3) . .
O39 U12 K5 89.5(3) . .
O65 U12 K5 64.2(3) 2_655 .
O80 U12 K5 92.1(3) . .
O72 U13 O52 178.1(5) . .
O72 U13 O78 86.3(5) . .
O52 U13 O78 93.8(4) . .
O72 U13 O59 91.3(5) . .
O52 U13 O59 90.0(4) . .
O78 U13 O59 38.3(4) . .
O72 U13 O42 87.3(5) . .
O52 U13 O42 90.9(4) . .
O78 U13 O42 80.1(4) . .
O59 U13 O42 118.2(4) . .
O72 U13 O42 88.1(5) . 2_655
O52 U13 O42 90.1(4) . 2_655
O78 U13 O42 116.7(4) . 2_655
O59 U13 O42 155.0(4) . 2_655
O42 U13 O42 36.7(5) . 2_655
O72 U13 O68 87.6(5) . .
O52 U13 O68 92.8(4) . .
O78 U13 O68 162.3(4) . .
O59 U13 O68 125.4(4) . .
O42 U13 O68 116.2(4) . .
O42 U13 O68 79.6(4) 2_655 .
O72 U13 O75 88.7(5) . .
O52 U13 O75 92.8(4) . .
O78 U13 O75 125.5(4) . .
O59 U13 O75 87.7(4) . .
O42 U13 O75 153.8(4) . .
O42 U13 O75 117.3(4) 2_655 .
O68 U13 O75 37.7(4) . .
O72 U13 K4 46.7(4) . 1_565
O52 U13 K4 131.4(3) . 1_565
O78 U13 K4 94.5(3) . 1_565
O59 U13 K4 123.7(3) . 1_565
O42 U13 K4 44.2(3) . 1_565
O42 U13 K4 44.2(3) 2_655 1_565
O68 U13 K4 93.3(3) . 1_565
O75 U13 K4 119.6(3) . 1_565
O54 K1 O4 136.3(3) . 7_585
O54 K1 O31 85.2(3) . .
O4 K1 O31 133.0(3) 7_585 .
O54 K1 O22 120.0(3) . 7_585
O4 K1 O22 30.9(3) 7_585 7_585
O31 K1 O22 118.8(3) . 7_585
O54 K1 O22 57.1(3) . .
O4 K1 O22 120.9(3) 7_585 .
O31 K1 O22 56.3(3) . .
O22 K1 O22 90.0(3) 7_585 .
O54 K1 O38 145.9(3) . 7_585
O4 K1 O38 62.0(3) 7_585 7_585
O31 K1 O38 71.0(3) . 7_585
O22 K1 O38 57.6(3) 7_585 7_585
O22 K1 O38 89.0(3) . 7_585
O54 K1 O73 50.7(3) . .
O4 K1 O73 118.6(3) 7_585 .
O31 K1 O73 104.5(3) . .
O22 K1 O73 135.5(3) 7_585 .
O22 K1 O73 106.6(3) . .
O38 K1 O73 158.0(3) 7_585 .
O54 K1 O24 77.4(3) . 7_585
O4 K1 O24 59.1(3) 7_585 7_585
O31 K1 O24 153.3(3) . 7_585
O22 K1 O24 56.8(3) 7_585 7_585
O22 K1 O24 97.0(3) . 7_585
O38 K1 O24 114.1(3) 7_585 7_585
O73 K1 O24 79.9(3) . 7_585
O54 K1 O51 104.3(3) . .
O4 K1 O51 116.9(3) 7_585 .
O31 K1 O51 48.2(3) . .
O22 K1 O51 133.4(3) 7_585 .
O22 K1 O51 103.6(3) . .
O38 K1 O51 77.9(3) 7_585 .
O73 K1 O51 83.3(3) . .
O24 K1 O51 156.5(3) 7_585 .
O54 K1 P2 24.9(2) . .
O4 K1 P2 134.2(2) 7_585 .
O31 K1 P2 92.7(2) . .
O22 K1 P2 134.4(2) 7_585 .
O22 K1 P2 80.8(2) . .
O38 K1 P2 163.7(2) 7_585 .
O73 K1 P2 26.0(2) . .
O24 K1 P2 79.9(2) 7_585 .
O51 K1 P2 92.1(2) . .
O54 K1 P5 91.7(2) . .
O4 K1 P5 132.0(2) 7_585 .
O31 K1 P5 23.4(2) . .
O22 K1 P5 132.7(2) 7_585 .
O22 K1 P5 78.4(2) . .
O38 K1 P5 76.2(2) 7_585 .
O73 K1 P5 91.6(2) . .
O24 K1 P5 168.8(2) 7_585 .
O51 K1 P5 25.2(2) . .
P2 K1 P5 89.23(12) . .
O54 K1 U6 151.9(2) . 7_585
O4 K1 U6 36.83(19) 7_585 7_585
O31 K1 U6 96.4(2) . 7_585
O22 K1 U6 36.14(19) 7_585 7_585
O22 K1 U6 100.7(2) . 7_585
O38 K1 U6 25.59(19) 7_585 7_585
O73 K1 U6 151.8(2) . 7_585
O24 K1 U6 89.96(18) 7_585 7_585
O51 K1 U6 97.3(2) . 7_585
P2 K1 U6 169.89(13) . 7_585
P5 K1 U6 100.87(10) . 7_585
O19 K2 O1 149.3(3) . .
O19 K2 O7 141.9(3) . .
O1 K2 O7 67.8(2) . .
O19 K2 O14 67.9(3) . .
O1 K2 O14 142.1(3) . .
O7 K2 O14 74.3(3) . .
O19 K2 O5 70.3(3) . .
O1 K2 O5 79.3(2) . .
O7 K2 O5 147.0(3) . .
O14 K2 O5 138.2(3) . .
O19 K2 O11 101.0(3) . .
O1 K2 O11 56.0(2) . .
O7 K2 O11 101.2(2) . .
O14 K2 O11 133.1(3) . .
O5 K2 O11 55.2(2) . .
O19 K2 U1 136.5(2) . .
O1 K2 U1 24.29(17) . .
O7 K2 U1 71.73(18) . .
O14 K2 U1 136.4(2) . .
O5 K2 U1 77.11(18) . .
O11 K2 U1 35.64(15) . .
O19 K2 U6 23.26(19) . .
O1 K2 U6 138.9(2) . .
O7 K2 U6 133.9(2) . .
O14 K2 U6 69.97(19) . .
O5 K2 U6 71.31(17) . .
O11 K2 U6 83.45(17) . .
U1 K2 U6 118.26(10) . .
O19 K2 U3 132.9(2) . .
O1 K2 U3 69.93(18) . .
O7 K2 U3 23.25(17) . .
O14 K2 U3 74.56(19) . .
O5 K2 U3 138.7(2) . .
O11 K2 U3 84.40(17) . .
U1 K2 U3 63.46(6) . .
U6 K2 U3 116.30(10) . .
O19 K2 U2 72.7(2) . .
O1 K2 U2 77.82(18) . .
O7 K2 U2 136.4(2) . .
O14 K2 U2 133.0(2) . .
O5 K2 U2 23.85(17) . .
O11 K2 U2 35.44(15) . .
U1 K2 U2 66.07(6) . .
U6 K2 U2 63.69(6) . .
U3 K2 U2 119.25(10) . .
O19 K2 U5 70.5(2) . .
O1 K2 U5 133.4(2) . .
O7 K2 U5 72.85(18) . .
O14 K2 U5 22.51(18) . .
O5 K2 U5 133.7(2) . .
O11 K2 U5 110.72(19) . .
U1 K2 U5 118.42(10) . .
U6 K2 U5 62.95(6) . .
U3 K2 U5 64.08(6) . .
U2 K2 U5 118.49(10) . .
O19 K2 K3 44.69(19) . .
O1 K2 K3 155.2(2) . .
O7 K2 K3 107.0(2) . .
O14 K2 K3 42.73(19) . .
O5 K2 K3 104.14(19) . .
O11 K2 K3 145.54(18) . .
U1 K2 K3 178.67(11) . .
U6 K2 K3 62.75(7) . .
U3 K2 K3 115.41(9) . .
U2 K2 K3 115.26(9) . .
U5 K2 K3 61.05(7) . .
O53 K3 O62 106.3(3) . 2_655
O53 K3 O14 76.6(3) . .
O62 K3 O14 127.4(3) 2_655 .
O53 K3 O27 146.1(3) . 2_655
O62 K3 O27 59.0(3) 2_655 2_655
O14 K3 O27 137.3(3) . 2_655
O53 K3 O19 128.7(3) . .
O62 K3 O19 73.3(3) 2_655 .
O14 K3 O19 66.5(3) . .
O27 K3 O19 79.2(3) 2_655 .
O53 K3 O25 56.7(3) . 2_655
O62 K3 O25 143.7(3) 2_655 2_655
O14 K3 O25 82.7(3) . 2_655
O27 K3 O25 115.1(3) 2_655 2_655
O19 K3 O25 143.0(3) . 2_655
O53 K3 O10 94.2(3) . 2_655
O62 K3 O10 96.5(3) 2_655 2_655
O14 K3 O10 136.0(3) . 2_655
O27 K3 O10 60.7(2) 2_655 2_655
O19 K3 O10 137.1(3) . 2_655
O25 K3 O10 57.6(2) 2_655 2_655
O53 K3 P1 20.2(2) . .
O62 K3 P1 96.8(2) 2_655 .
O14 K3 P1 67.8(2) . .
O27 K3 P1 151.9(2) 2_655 .
O19 K3 P1 109.3(2) . .
O25 K3 P1 74.8(2) 2_655 .
O10 K3 P1 113.33(18) 2_655 .
O53 K3 P4 96.8(3) . 2_655
O62 K3 P4 19.2(2) 2_655 2_655
O14 K3 P4 109.5(2) . 2_655
O27 K3 P4 76.2(2) 2_655 2_655
O19 K3 P4 65.80(19) . 2_655
O25 K3 P4 148.4(2) 2_655 2_655
O10 K3 P4 114.29(18) 2_655 2_655
P1 K3 P4 83.03(12) . 2_655
O53 K3 U9 127.1(3) . 2_655
O62 K3 U9 35.9(2) 2_655 2_655
O14 K3 U9 149.6(2) . 2_655
O27 K3 U9 25.41(17) 2_655 2_655
O19 K3 U9 83.19(19) . 2_655
O25 K3 U9 124.9(2) 2_655 2_655
O10 K3 U9 67.57(16) 2_655 2_655
P1 K3 U9 126.91(11) . 2_655
P4 K3 U9 54.62(9) 2_655 2_655
O53 K3 U10 34.3(2) . 2_655
O62 K3 U10 124.7(2) 2_655 2_655
O14 K3 U10 87.6(2) . 2_655
O27 K3 U10 125.4(2) 2_655 2_655
O19 K3 U10 153.8(2) . 2_655
O25 K3 U10 24.93(19) 2_655 2_655
O10 K3 U10 64.96(16) 2_655 2_655
P1 K3 U10 54.12(8) . 2_655
P4 K3 U10 124.08(11) 2_655 2_655
U9 K3 U10 122.75(8) 2_655 2_655
O53 K3 K2 119.7(3) . .
O62 K3 K2 114.4(2) 2_655 .
O14 K3 K2 43.51(19) . .
O27 K3 K2 93.8(2) 2_655 .
O19 K3 K2 41.86(18) . .
O25 K3 K2 101.4(2) 2_655 .
O10 K3 K2 121.72(18) 2_655 .
P1 K3 K2 110.50(12) . .
P4 K3 K2 107.32(11) 2_655 .
U9 K3 K2 111.67(9) 2_655 .
U10 K3 K2 119.58(9) 2_655 .
O50 K4 O50 158.0(5) 2_655 .
O50 K4 O42 116.6(3) 2_655 2_645
O50 K4 O42 85.5(3) . 2_645
O50 K4 O42 85.5(3) 2_655 1_545
O50 K4 O42 116.6(3) . 1_545
O42 K4 O42 31.3(4) 2_645 1_545
O50 K4 O72 98.9(3) 2_655 1_545
O50 K4 O72 92.1(3) . 1_545
O42 K4 O72 61.5(3) 2_645 1_545
O42 K4 O72 60.8(3) 1_545 1_545
O50 K4 O72 92.1(3) 2_655 2_645
O50 K4 O72 98.9(3) . 2_645
O42 K4 O72 60.8(3) 2_645 2_645
O42 K4 O72 61.5(3) 1_545 2_645
O72 K4 O72 119.9(5) 1_545 2_645
O50 K4 P6 20.2(3) 2_655 2_655
O50 K4 P6 137.8(3) . 2_655
O42 K4 P6 136.5(2) 2_645 2_655
O42 K4 P6 105.5(2) 1_545 2_655
O72 K4 P6 110.3(2) 1_545 2_655
O72 K4 P6 99.8(2) 2_645 2_655
O50 K4 P6 137.8(3) 2_655 .
O50 K4 P6 20.2(3) . .
O42 K4 P6 105.5(2) 2_645 .
O42 K4 P6 136.5(2) 1_545 .
O72 K4 P6 99.8(2) 1_545 .
O72 K4 P6 110.3(2) 2_645 .
P6 K4 P6 117.91(17) 2_655 .
O50 K4 U13 101.9(3) 2_655 1_545
O50 K4 U13 96.5(3) . 1_545
O42 K4 U13 36.7(2) 2_645 1_545
O42 K4 U13 36.5(2) 1_545 1_545
O72 K4 U13 26.5(2) 1_545 1_545
O72 K4 U13 93.5(3) 2_645 1_545
P6 K4 U13 119.57(7) 2_655 1_545
P6 K4 U13 111.49(7) . 1_545
O50 K4 U13 96.5(3) 2_655 2_645
O50 K4 U13 101.9(3) . 2_645
O42 K4 U13 36.5(2) 2_645 2_645
O42 K4 U13 36.7(2) 1_545 2_645
O72 K4 U13 93.5(3) 1_545 2_645
O72 K4 U13 26.5(2) 2_645 2_645
P6 K4 U13 111.49(7) 2_655 2_645
P6 K4 U13 119.57(7) . 2_645
U13 K4 U13 67.04(8) 1_545 2_645
O48 K5 O5 132.7(3) . .
O48 K5 O57 97.4(3) . .
O5 K5 O57 79.9(3) . .
O48 K5 O6 141.4(3) . .
O5 K5 O6 78.0(3) . .
O57 K5 O6 61.1(3) . .
O48 K5 O27 62.8(3) . 2_655
O5 K5 O27 137.3(3) . 2_655
O57 K5 O27 142.5(3) . 2_655
O6 K5 O27 113.8(3) . 2_655
O48 K5 O19 80.2(3) . .
O5 K5 O19 68.9(3) . .
O57 K5 O19 132.6(3) . .
O6 K5 O19 138.2(3) . .
O27 K5 O19 78.1(3) 2_655 .
O48 K5 O15 95.9(3) . 2_655
O5 K5 O15 131.3(3) . 2_655
O57 K5 O15 96.0(3) . 2_655
O6 K5 O15 58.8(3) . 2_655
O27 K5 O15 58.2(2) 2_655 2_655
O19 K5 O15 131.4(3) . 2_655
O48 K5 P2 21.3(2) . .
O5 K5 P2 111.5(2) . .
O57 K5 P2 92.8(3) . .
O6 K5 P2 151.0(2) . .
O27 K5 P2 78.63(19) 2_655 .
O19 K5 P2 68.22(19) . .
O15 K5 P2 117.13(19) 2_655 .
O48 K5 P5 92.2(2) . .
O5 K5 P5 69.03(19) . .
O57 K5 P5 20.5(2) . .
O6 K5 P5 76.9(2) . .
O27 K5 P5 151.8(2) 2_655 .
O19 K5 P5 112.2(2) . .
O15 K5 P5 116.35(19) 2_655 .
P2 K5 P5 81.21(11) . .
O48 K5 U9 37.7(2) . 2_655
O5 K5 U9 152.1(2) . 2_655
O57 K5 U9 122.7(3) . 2_655
O6 K5 U9 125.7(2) . 2_655
O27 K5 U9 26.24(17) 2_655 2_655
O19 K5 U9 83.19(18) . 2_655
O15 K5 U9 67.22(16) 2_655 2_655
P2 K5 U9 56.23(8) . 2_655
P5 K5 U9 126.14(11) . 2_655
O48 K5 U12 120.4(2) . .
O5 K5 U12 85.11(19) . .
O57 K5 U12 37.0(2) . .
O6 K5 U12 26.0(2) . .
O27 K5 U12 124.1(2) 2_655 .
O19 K5 U12 154.1(2) . .
O15 K5 U12 66.25(17) 2_655 .
P2 K5 U12 125.18(12) . .
P5 K5 U12 55.73(8) . .
U9 K5 U12 122.72(9) 2_655 .
O48 K5 U2 115.3(2) . .
O5 K5 U2 20.05(17) . .
O57 K5 U2 69.6(2) . .
O6 K5 U2 88.2(2) . .
O27 K5 U2 146.6(2) 2_655 .
O19 K5 U2 69.11(18) . .
O15 K5 U2 146.55(18) 2_655 .
P2 K5 U2 94.23(10) . .
P5 K5 U2 54.20(8) . .
U9 K5 U2 146.06(10) 2_655 .
U12 K5 U2 86.79(7) . .
O77 P1 O76 113.2(7) . .
O77 P1 O53 114.6(7) . .
O76 P1 O53 112.0(7) . .
O77 P1 O49 106.3(7) . .
O76 P1 O49 104.2(6) . .
O53 P1 O49 105.6(6) . .
O77 P1 K3 118.2(6) . .
O76 P1 K3 77.8(5) . .
O53 P1 K3 37.5(4) . .
O49 P1 K3 130.8(4) . .
O73 P2 O54 114.2(6) . .
O73 P2 O48 112.2(6) . .
O54 P2 O48 110.1(6) . .
O73 P2 O58 106.2(6) . 2_655
O54 P2 O58 106.4(6) . 2_655
O48 P2 O58 107.3(6) . 2_655
O73 P2 K1 65.9(4) . .
O54 P2 K1 49.1(4) . .
O48 P2 K1 122.8(4) . .
O58 P2 K1 128.8(4) 2_655 .
O73 P2 K5 121.2(5) . .
O54 P2 K5 70.5(4) . .
O48 P2 K5 41.1(4) . .
O58 P2 K5 129.6(4) 2_655 .
K1 P2 K5 88.40(12) . .
O80 P3 O18 111.2(7) . .
O80 P3 O67 114.5(7) . .
O18 P3 O67 111.3(7) . .
O80 P3 O21 107.5(7) . .
O18 P3 O21 107.0(6) . .
O67 P3 O21 104.8(6) . .
O71 P4 O46 112.0(7) . .
O71 P4 O62 116.5(7) . .
O46 P4 O62 113.0(6) . .
O71 P4 O58 104.5(6) . .
O46 P4 O58 104.7(6) . .
O62 P4 O58 104.6(6) . .
O71 P4 K3 119.3(5) . 2_655
O46 P4 K3 79.4(4) . 2_655
O62 P4 K3 37.3(4) . 2_655
O58 P4 K3 131.0(4) . 2_655
O57 P5 O31 111.6(6) . .
O57 P5 O51 113.7(7) . .
O31 P5 O51 112.0(6) . .
O57 P5 O21 107.0(6) . .
O31 P5 O21 106.2(6) . .
O51 P5 O21 105.7(6) . .
O57 P5 K1 121.7(5) . .
O31 P5 K1 46.9(4) . .
O51 P5 K1 66.6(5) . .
O21 P5 K1 129.9(4) . .
O57 P5 K5 41.8(5) . .
O31 P5 K5 71.5(4) . .
O51 P5 K5 121.0(5) . .
O21 P5 K5 130.8(4) . .
K1 P5 K5 85.64(12) . .
O35 P6 O50 113.5(7) . .
O35 P6 O64 111.5(6) . .
O50 P6 O64 111.4(7) . .
O35 P6 O49 107.6(6) . .
O50 P6 O49 107.2(6) . .
O64 P6 O49 105.3(6) . .
O35 P6 K4 90.7(5) . .
O50 P6 K4 38.5(5) . .
O64 P6 K4 94.1(5) . .
O49 P6 K4 145.6(4) . .
U1 O1 K2 115.5(4) . .
O8 O2 U3 72.3(5) . .
O8 O2 U1 70.6(5) . .
U3 O2 U1 128.7(4) . .
O26 O3 U3 71.7(5) . .
O26 O3 U5 73.1(5) . .
U3 O3 U5 135.1(4) . .
O22 O4 U6 69.8(5) . .
O22 O4 U2 68.5(5) . .
U6 O4 U2 126.3(4) . .
O22 O4 K1 78.2(5) . 7_585
U6 O4 K1 99.5(3) . 7_585
U2 O4 K1 103.5(3) . 7_585
U2 O5 K5 127.9(4) . .
U2 O5 K2 114.7(4) . .
K5 O5 K2 95.6(3) . .
U12 O6 K5 109.3(4) . .
U3 O7 K2 117.9(4) . .
O2 O8 U1 71.8(5) . .
O2 O8 U3 70.3(5) . .
U1 O8 U3 128.1(4) . .
U4 O10 K3 109.9(4) . 2_655
O20 O11 U1 73.2(5) . .
O20 O11 U2 72.3(5) . .
U1 O11 U2 138.9(4) . .
O20 O11 K2 113.3(5) . .
U1 O11 K2 86.1(3) . .
U2 O11 K2 87.5(3) . .
O41 O12 U4 71.2(5) . .
O41 O12 U7 71.6(5) . .
U4 O12 U7 127.3(4) . .
U5 O14 K3 128.4(4) . .
U5 O14 K2 119.1(4) . .
K3 O14 K2 93.8(3) . .
U11 O15 K5 110.9(4) . 2_655
O44 O16 U10 73.3(6) . .
O44 O16 U3 70.9(6) . .
U10 O16 U3 134.7(5) . .
O34 O17 U6 69.7(5) . .
O34 O17 U5 70.0(5) . .
U6 O17 U5 125.0(4) . .
P3 O18 U2 138.3(6) . .
U6 O19 K2 118.4(4) . .
U6 O19 K3 126.1(4) . .
K2 O19 K3 93.4(3) . .
U6 O19 K5 121.5(4) . .
K2 O19 K5 92.2(3) . .
K3 O19 K5 97.3(3) . .
O11 O20 U2 70.5(5) . .
O11 O20 U1 69.5(5) . .
U2 O20 U1 134.2(4) . .
P3 O21 P5 122.6(6) . .
O4 O22 U2 74.5(5) . .
O4 O22 U6 73.3(5) . .
U2 O22 U6 133.1(4) . .
O4 O22 K1 70.8(5) . 7_585
U2 O22 K1 102.7(3) . 7_585
U6 O22 K1 97.9(3) . 7_585
O4 O22 K1 160.6(6) . .
U2 O22 K1 113.5(4) . .
U6 O22 K1 108.1(3) . .
K1 O22 K1 90.0(3) 7_585 .
O66 O23 U4 71.9(6) . .
O66 O23 U9 72.8(6) . .
U4 O23 U9 129.9(5) . .
U2 O24 K1 106.1(4) . 7_585
U10 O25 K3 108.2(4) . 2_655
O3 O26 U3 71.0(5) . .
O3 O26 U5 69.9(5) . .
U3 O26 U5 132.1(4) . .
U9 O27 K5 107.6(4) . 2_655
U9 O27 K3 109.8(4) . 2_655
K5 O27 K3 100.9(3) 2_655 2_655
O33 O30 U8 71.3(6) . .
O33 O30 U11 70.7(6) . .
U8 O30 U11 130.0(5) . .
P5 O31 U2 136.6(6) . .
P5 O31 K1 109.7(5) . .
U2 O31 K1 113.7(4) . .
O30 O33 U8 71.0(6) . .
O30 O33 U11 72.1(6) . .
U8 O33 U11 130.8(5) . .
O17 O34 U6 73.5(6) . .
O17 O34 U5 73.6(5) . .
U6 O34 U5 130.0(4) . .
P6 O35 U10 132.7(6) . 2_655
O63 O36 U4 72.0(6) . .
O63 O36 U10 70.8(6) . .
U4 O36 U10 126.7(5) . .
U6 O38 K1 108.6(4) . 7_585
O65 O39 U11 70.6(6) 2_655 2_655
O65 O39 U12 72.7(6) 2_655 .
U11 O39 U12 126.3(5) 2_655 .
O69 O40 U9 70.8(6) . .
O69 O40 U11 70.5(6) . .
U9 O40 U11 124.5(5) . .
O12 O41 U4 70.9(5) . .
O12 O41 U7 71.2(5) . .
U4 O41 U7 126.8(4) . .
O42 O42 U13 72.0(8) 2_655 .
O42 O42 U13 71.3(8) 2_655 2_655
U13 O42 U13 132.2(5) . 2_655
O42 O42 K4 74.4(2) 2_655 1_565
U13 O42 K4 99.3(4) . 1_565
U13 O42 K4 99.1(4) 2_655 1_565
O16 O44 U3 72.1(6) . .
O16 O44 U10 70.0(6) . .
U3 O44 U10 133.1(5) . .
P4 O46 U6 134.1(6) . 2_655
O61 O47 U8 68.7(6) . .
O61 O47 U7 67.5(6) . .
U8 O47 U7 123.6(5) . .
P2 O48 U9 131.6(6) . 2_655
P2 O48 K5 117.6(5) . .
U9 O48 K5 96.9(3) 2_655 .
P6 O49 P1 123.8(7) . .
P6 O50 K4 121.3(6) . .
P5 O51 K1 88.2(5) . .
P1 O53 U10 131.7(7) . 2_655
P1 O53 K3 122.3(6) . .
U10 O53 K3 104.5(4) 2_655 .
P2 O54 U6 141.3(6) . .
P2 O54 K1 106.0(5) . .
U6 O54 K1 111.9(4) . .
O56 O55 U7 72.0(6) . .
O56 O55 U1 70.1(6) . .
U7 O55 U1 125.3(5) . .
O55 O56 U1 70.0(6) . .
O55 O56 U7 68.5(6) . .
U1 O56 U7 122.9(5) . .
P5 O57 U12 135.8(7) . .
P5 O57 K5 117.7(6) . .
U12 O57 K5 96.6(4) . .
P4 O58 P2 121.4(7) . 2_655
O78 O59 U13 70.0(6) . .
O78 O59 U8 68.8(6) . .
U13 O59 U8 123.1(5) . .
O47 O61 U7 71.9(6) . .
O47 O61 U8 71.0(6) . .
U7 O61 U8 128.4(5) . .
P4 O62 U9 134.6(6) . .
P4 O62 K3 123.5(6) . 2_655
U9 O62 K3 99.8(4) . 2_655
O36 O63 U10 72.2(6) . .
O36 O63 U4 70.9(6) . .
U10 O63 U4 126.9(4) . .
P6 O64 U5 143.0(7) . .
O39 O65 U11 72.8(6) 2_655 .
O39 O65 U12 71.7(6) 2_655 2_655
U11 O65 U12 127.0(5) . 2_655
O23 O66 U4 71.6(6) . .
O23 O66 U9 70.9(6) . .
U4 O66 U9 128.3(5) . .
O75 O68 U13 71.7(6) . .
O75 O68 U12 70.3(6) . .
U13 O68 U12 131.6(5) . .
O40 O69 U11 72.1(6) . .
O40 O69 U9 71.7(6) . .
U11 O69 U9 126.2(5) . .
U13 O72 K4 106.9(5) . 1_565
P2 O73 K1 88.1(5) . .
O68 O75 U12 72.3(6) . .
O68 O75 U13 70.6(6) . .
U12 O75 U13 132.2(5) . .
P1 O76 U5 133.9(7) . .
O59 O78 U13 71.6(6) . .
O59 O78 U8 73.8(6) . .
U13 O78 U8 127.5(5) . .
P3 O80 U12 135.9(7) . .

loop_
_geom_bond_atom_site_label_1
_geom_bond_atom_site_label_2
_geom_bond_distance
_geom_bond_site_symmetry_2
U1 O13 1.787(9) .
U1 O1 1.814(8) .
U1 O55 2.318(11) .
U1 O56 2.319(11) .
U1 O11 2.325(9) .
U1 O8 2.328(9) .
U1 O2 2.344(9) .
U1 O20 2.377(9) .
U1 K2 3.981(4) .
U2 O24 1.797(9) .
U2 O5 1.798(8) .
U2 O22 2.301(9) .
U2 O11 2.345(9) .
U2 O20 2.370(9) .
U2 O31 2.381(10) .
U2 O4 2.383(9) .
U2 O18 2.393(11) .
U2 K1 4.025(3) 7_585
U2 K2 4.040(4) .
U2 K5 4.140(3) .
U2 K1 4.311(3) .
U3 O43 1.764(10) .
U3 O7 1.803(8) .
U3 O44 2.325(10) .
U3 O3 2.333(9) .
U3 O2 2.336(9) .
U3 O16 2.342(10) .
U3 O26 2.343(10) .
U3 O8 2.364(9) .
U3 K2 4.039(4) .
U4 O45 1.788(10) .
U4 O10 1.789(8) .
U4 O12 2.332(9) .
U4 O41 2.337(9) .
U4 O36 2.351(11) .
U4 O23 2.351(11) .
U4 O66 2.356(10) .
U4 O63 2.365(11) .
U4 K3 4.260(3) 2_655
U5 O14 1.796(9) .
U5 O60 1.835(11) .
U5 O3 2.337(9) .
U5 O34 2.345(10) .
U5 O64 2.363(11) .
U5 O26 2.381(9) .
U5 O76 2.389(12) .
U5 O17 2.394(10) .
U5 K2 4.098(4) .
U5 K3 4.227(3) .
U6 O38 1.780(10) .
U6 O19 1.796(9) .
U6 O34 2.322(10) .
U6 O22 2.324(9) .
U6 O4 2.372(9) .
U6 O17 2.373(9) .
U6 O54 2.375(10) .
U6 O46 2.397(10) 2_655
U6 K1 3.904(3) 7_585
U6 K2 4.001(4) .
U6 K1 4.194(3) .
U6 K3 4.284(3) .
U7 O9 1.818(9) .
U7 O70 1.820(12) .
U7 O61 2.308(12) .
U7 O55 2.312(11) .
U7 O56 2.363(11) .
U7 O47 2.374(11) .
U7 O12 2.376(10) .
U7 O41 2.381(9) .
U8 O37 1.772(11) .
U8 O28 1.805(10) .
U8 O78 2.319(12) .
U8 O30 2.331(11) .
U8 O33 2.335(11) .
U8 O61 2.337(12) .
U8 O47 2.371(11) .
U8 O59 2.388(11) .
U9 O27 1.796(9) .
U9 O29 1.801(11) .
U9 O62 2.341(10) .
U9 O23 2.351(11) .
U9 O69 2.357(11) .
U9 O40 2.370(11) .
U9 O66 2.377(10) .
U9 O48 2.383(10) 2_655
U9 K5 3.871(3) 2_655
U9 K3 3.939(3) 2_655
U10 O32 1.780(11) .
U10 O25 1.787(11) .
U10 O16 2.328(10) .
U10 O53 2.343(11) 2_655
U10 O63 2.353(10) .
U10 O36 2.372(11) .
U10 O44 2.372(10) .
U10 O35 2.402(11) 2_655
U10 K3 4.027(3) 2_655
U11 O15 1.785(9) .
U11 O79 1.818(12) .
U11 O65 2.312(11) .
U11 O39 2.341(11) 2_655
U11 O33 2.348(11) .
U11 O69 2.355(11) .
U11 O30 2.368(11) .
U11 O40 2.376(11) .
U11 K5 4.257(4) 2_655
U12 O74 1.769(12) .
U12 O6 1.818(10) .
U12 O75 2.345(11) .
U12 O57 2.371(12) .
U12 O68 2.372(11) .
U12 O39 2.380(11) .
U12 O65 2.394(11) 2_655
U12 O80 2.404(13) .
U12 K5 3.909(4) .
U13 O72 1.794(12) .
U13 O52 1.795(10) .
U13 O78 2.289(12) .
U13 O59 2.311(11) .
U13 O42 2.323(11) .
U13 O42 2.332(11) 2_655
U13 O68 2.334(11) .
U13 O75 2.350(11) .
U13 K4 3.853(4) 1_565
K1 O54 2.683(11) .
K1 O4 2.735(9) 7_585
K1 O31 2.763(10) .
K1 O22 2.835(10) 7_585
K1 O22 2.842(10) .
K1 O38 2.952(10) 7_585
K1 O73 3.117(11) .
K1 O24 3.137(10) 7_585
K1 O51 3.270(12) .
K1 P2 3.413(5) .
K1 P5 3.562(6) .
K1 U6 3.904(3) 7_585
K2 O19 2.822(9) .
K2 O1 2.849(9) .
K2 O7 2.868(9) .
K2 O14 2.912(10) .
K2 O5 2.945(9) .
K2 O11 3.394(10) .
K2 K3 4.221(5) .
K3 O53 2.741(12) .
K3 O62 2.794(10) 2_655
K3 O14 2.870(10) .
K3 O27 2.950(10) 2_655
K3 O19 2.974(9) .
K3 O25 3.093(11) 2_655
K3 O10 3.304(9) 2_655
K3 P1 3.803(5) .
K3 P4 3.842(5) 2_655
K3 U9 3.939(3) 2_655
K3 U10 4.027(3) 2_655
K4 O50 2.707(12) 2_655
K4 O50 2.707(12) .
K4 O42 2.720(11) 2_645
K4 O42 2.720(11) 1_545
K4 O72 2.929(12) 1_545
K4 O72 2.929(12) 2_645
K4 P6 3.715(5) 2_655
K4 P6 3.715(5) .
K4 U13 3.853(4) 1_545
K4 U13 3.853(4) 2_645
K5 O48 2.777(10) .
K5 O5 2.786(9) .
K5 O57 2.849(12) .
K5 O6 2.912(11) .
K5 O27 2.928(9) 2_655
K5 O19 3.067(10) .
K5 O15 3.279(9) 2_655
K5 P2 3.744(5) .
K5 P5 3.783(5) .
K5 U9 3.871(3) 2_655
P1 O77 1.457(13) .
P1 O76 1.488(12) .
P1 O53 1.551(12) .
P1 O49 1.600(11) .
P2 O73 1.496(11) .
P2 O54 1.496(11) .
P2 O48 1.534(10) .
P2 O58 1.641(11) 2_655
P3 O80 1.463(13) .
P3 O18 1.478(11) .
P3 O67 1.505(12) .
P3 O21 1.594(10) .
P4 O71 1.451(12) .
P4 O46 1.495(11) .
P4 O62 1.513(11) .
P4 O58 1.626(11) .
P4 K3 3.842(5) 2_655
P5 O57 1.495(12) .
P5 O31 1.502(11) .
P5 O51 1.518(12) .
P5 O21 1.620(11) .
P6 O35 1.490(11) .
P6 O50 1.501(12) .
P6 O64 1.511(11) .
P6 O49 1.597(11) .
O2 O8 1.506(11) .
O3 O26 1.498(13) .
O4 O22 1.489(12) .
O4 K1 2.735(9) 7_585
O10 K3 3.304(9) 2_655
O11 O20 1.504(12) .
O12 O41 1.514(13) .
O15 K5 3.279(9) 2_655
O16 O44 1.479(14) .
O17 O34 1.482(13) .
O22 K1 2.835(10) 7_585
O23 O66 1.473(14) .
O24 K1 3.137(10) 7_585
O25 K3 3.093(11) 2_655
O27 K5 2.928(9) 2_655
O27 K3 2.950(10) 2_655
O30 O33 1.505(15) .
O35 U10 2.402(11) 2_655
O36 O63 1.501(14) .
O38 K1 2.952(10) 7_585
O39 O65 1.459(14) 2_655
O39 U11 2.341(11) 2_655
O40 O69 1.518(15) .
O42 O42 1.47(2) 2_655
O42 U13 2.332(11) 2_655
O42 K4 2.720(11) 1_565
O46 U6 2.397(10) 2_655
O47 O61 1.624(15) .
O48 U9 2.383(10) 2_655
O53 U10 2.343(11) 2_655
O55 O56 1.580(15) .
O58 P2 1.641(11) 2_655
O59 O78 1.510(15) .
O62 K3 2.794(10) 2_655
O65 O39 1.459(14) 2_655
O65 U12 2.394(11) 2_655
O68 O75 1.513(15) .
O72 K4 2.929(12) 1_565
